data_7126751
loop_
_publ_author_name
'Usui, Ryosuke'
'Sunada, Yusuke'

_publ_section_title
;
 Insertion of Ni(0) and Pd(0) precursors into the Si-Si bond of a disilane
 with two hypercoordinate silicon atoms.
;
_journal_issue 60
_journal_name_full 'Chemical communications (Cambridge, England)'
_journal_page_first 8464
_journal_page_last 8467
_journal_paper_doi 10.1039/d0cc03211e
_journal_volume 56
_journal_year 2020
_chemical_formula_moiety 'C34 H34 N4 Si2'
_chemical_formula_sum 'C34 H34 N4 Si2'
_chemical_formula_weight 554.84
_space_group_crystal_system monoclinic
_space_group_IT_number 14
_space_group_name_Hall '-P 2ybc'
_space_group_name_H-M_alt 'P 1 21/c 1'
_atom_sites_solution_hydrogens geom
_atom_sites_solution_primary direct
_atom_sites_solution_secondary difmap
_audit_update_record
;
2020-03-17 deposited with the CCDC.	2020-06-22 downloaded from the CCDC.
;
_cell_angle_alpha 90.0000
_cell_angle_beta 105.172(4)
_cell_angle_gamma 90.0000
_cell_formula_units_Z 2
_cell_length_a 10.379(3)
_cell_length_b 9.789(2)
_cell_length_c 14.974(4)
_cell_measurement_reflns_used 3495
_cell_measurement_temperature 203
_cell_measurement_theta_max 27.48
_cell_measurement_theta_min 3.01
_cell_volume 1468.3(7)
_computing_cell_refinement CrystalClear
_computing_data_collection 'CrystalClear (Rigaku Inc., 2008)'
_computing_data_reduction CrystalClear
_computing_molecular_graphics 'CrystalStructure 4.3'
_computing_publication_material 'CrystalStructure 4.3 (Rigaku, 2018)'
_computing_structure_refinement 'SHELXL Version 2017/1 (Sheldrick, 2008)'
_computing_structure_solution 'SIR2014 (Burla, et al., 2014)'
_diffrn_ambient_temperature 203
_diffrn_detector_area_resol_mean 7.111
_diffrn_measured_fraction_theta_full 0.985
_diffrn_measured_fraction_theta_max 0.972
_diffrn_measurement_device_type 'Rigaku Saturn724'
_diffrn_measurement_method \w
_diffrn_radiation_type 'Mo K\a'
_diffrn_radiation_wavelength 0.71075
_diffrn_reflns_av_R_equivalents 0.0376
_diffrn_reflns_av_unetI/netI 0.0339
_diffrn_reflns_Laue_measured_fraction_full 0.985
_diffrn_reflns_Laue_measured_fraction_max 0.972
_diffrn_reflns_limit_h_max 13
_diffrn_reflns_limit_h_min -12
_diffrn_reflns_limit_k_max 11
_diffrn_reflns_limit_k_min -12
_diffrn_reflns_limit_l_max 19
_diffrn_reflns_limit_l_min -18
_diffrn_reflns_number 11741
_diffrn_reflns_point_group_measured_fraction_full 0.985
_diffrn_reflns_point_group_measured_fraction_max 0.972
_diffrn_reflns_theta_full 25.242
_diffrn_reflns_theta_max 27.464
_diffrn_reflns_theta_min 3.014
_diffrn_standards_number 0
_exptl_absorpt_coefficient_mu 0.151
_exptl_absorpt_correction_T_max 0.985
_exptl_absorpt_correction_T_min 0.852
_exptl_absorpt_correction_type multi-scan
_exptl_absorpt_process_details 'REQAB (Rigaku, 1998)'
_exptl_crystal_colour colorless
_exptl_crystal_density_diffrn 1.255
_exptl_crystal_density_method 'not measured'
_exptl_crystal_description block
_exptl_crystal_F_000 588.00
_exptl_crystal_size_max 0.200
_exptl_crystal_size_mid 0.150
_exptl_crystal_size_min 0.100
_refine_diff_density_max 0.40
_refine_diff_density_min -0.40
_refine_ls_extinction_method none
_refine_ls_goodness_of_fit_ref 1.058
_refine_ls_hydrogen_treatment constr
_refine_ls_number_parameters 181
_refine_ls_number_reflns 3277
_refine_ls_number_restraints 0
_refine_ls_R_factor_all 0.0632
_refine_ls_R_factor_gt 0.0510
_refine_ls_shift/su_max 0.000
_refine_ls_structure_factor_coef Fsqd
_refine_ls_weighting_details 'w = 1/[\s^2^(Fo^2^)+(0.0592P)^2^+1.0479P] where P=(Fo^2^+2Fc^2^)/3'
_refine_ls_weighting_scheme calc
_refine_ls_wR_factor_gt 0.1245
_refine_ls_wR_factor_ref 0.1322
_reflns_Friedel_coverage 0.000
_reflns_number_gt 2732
_reflns_number_total 3277
_reflns_threshold_expression F^2^>2.0\s(F^2^)
_cod_data_source_file d0cc03211e2.cif
_cod_data_source_block Ph2Si(m-Pz)2SiPh2
_cod_depositor_comments 'Adding full bibliography for 7126751--7126754.cif.'
_cod_original_cell_volume 1468.3(6)
_cod_database_code 7126751

loop_
_space_group_symop_id
_space_group_symop_operation_xyz
1 +X,+Y,+Z
2 -X,1/2+Y,1/2-Z
3 -X,-Y,-Z
4 +X,-1/2-Y,-1/2+Z

loop_
_atom_site_label
_atom_site_type_symbol
_atom_site_fract_x
_atom_site_fract_y
_atom_site_fract_z
_atom_site_U_iso_or_equiv
_atom_site_adp_type
_atom_site_occupancy
_atom_site_site_symmetry_order
_atom_site_calc_flag
_atom_site_refinement_flags_posn
_atom_site_refinement_flags_adp
_atom_site_refinement_flags_occupancy
_atom_site_disorder_assembly
_atom_site_disorder_group
Si1 Si 0.39382(5) 0.04435(5) -0.02634(4) 0.02137(16) Uani 1 1 d . . . . .
N1 N 0.38438(15) -0.05300(16) 0.08737(11) 0.0225(3) Uani 1 1 d . . . . .
N2 N 0.50633(15) -0.11808(16) 0.11655(11) 0.0228(3) Uani 1 1 d . . . . .
C1 C 0.3046(2) -0.0992(2) 0.13864(14) 0.0275(4) Uani 1 1 d . . . . .
C2 C 0.3745(2) -0.1952(2) 0.20081(14) 0.0316(5) Uani 1 1 d . . . . .
H2 H 0.343265 -0.243942 0.245071 0.038 Uiso 1 1 calc R U . . .
C3 C 0.4999(2) -0.2049(2) 0.18442(13) 0.0277(4) Uani 1 1 d . . . . .
C4 C 0.1645(2) -0.0493(3) 0.12352(17) 0.0404(6) Uani 1 1 d . . . . .
H4A H 0.123267 -0.094107 0.166812 0.048 Uiso 1 1 calc R U . . .
H4B H 0.165046 0.048677 0.133205 0.048 Uiso 1 1 calc R U . . .
H4C H 0.114262 -0.070151 0.060735 0.048 Uiso 1 1 calc R U . . .
C5 C 0.6142(2) -0.2953(2) 0.23095(16) 0.0394(5) Uani 1 1 d . . . . .
H5A H 0.589234 -0.349908 0.277819 0.047 Uiso 1 1 calc R U . . .
H5B H 0.636329 -0.354966 0.185434 0.047 Uiso 1 1 calc R U . . .
H5C H 0.691054 -0.239436 0.259750 0.047 Uiso 1 1 calc R U . . .
C6 C 0.33063(19) 0.21561(19) 0.00102(13) 0.0231(4) Uani 1 1 d . . . . .
C7 C 0.4183(2) 0.3200(2) 0.04038(16) 0.0363(5) Uani 1 1 d . . . . .
H7 H 0.510635 0.305392 0.051597 0.044 Uiso 1 1 calc R U . . .
C8 C 0.3730(3) 0.4450(2) 0.06347(19) 0.0447(6) Uani 1 1 d . . . . .
H8 H 0.434478 0.513615 0.089959 0.054 Uiso 1 1 calc R U . . .
C9 C 0.2382(3) 0.4687(2) 0.04769(18) 0.0442(6) Uani 1 1 d . . . . .
H9 H 0.207357 0.552978 0.063898 0.053 Uiso 1 1 calc R U . . .
C10 C 0.1490(2) 0.3681(2) 0.00804(18) 0.0418(6) Uani 1 1 d . . . . .
H10 H 0.056823 0.384073 -0.003472 0.050 Uiso 1 1 calc R U . . .
C11 C 0.1946(2) 0.2430(2) -0.01508(15) 0.0329(5) Uani 1 1 d . . . . .
H11 H 0.132447 0.175276 -0.042179 0.039 Uiso 1 1 calc R U . . .
C12 C 0.25779(19) -0.05458(19) -0.10988(13) 0.0237(4) Uani 1 1 d . . . . .
C13 C 0.1931(2) -0.0033(2) -0.19669(15) 0.0331(5) Uani 1 1 d . . . . .
H13 H 0.220411 0.081096 -0.215415 0.040 Uiso 1 1 calc R U . . .
C14 C 0.0893(2) -0.0735(3) -0.25646(16) 0.0397(6) Uani 1 1 d . . . . .
H14 H 0.046592 -0.035565 -0.314303 0.048 Uiso 1 1 calc R U . . .
C15 C 0.0487(2) -0.1980(3) -0.23148(17) 0.0418(6) Uani 1 1 d . . . . .
H15 H -0.023176 -0.244357 -0.271157 0.050 Uiso 1 1 calc R U . . .
C16 C 0.1146(3) -0.2542(3) -0.14750(18) 0.0474(6) Uani 1 1 d . . . . .
H16 H 0.090179 -0.341257 -0.131118 0.057 Uiso 1 1 calc R U . . .
C17 C 0.2166(2) -0.1831(2) -0.08706(15) 0.0351(5) Uani 1 1 d . . . . .
H17 H 0.258993 -0.222126 -0.029503 0.042 Uiso 1 1 calc R U . . .

loop_
_atom_site_aniso_label
_atom_site_aniso_U_11
_atom_site_aniso_U_22
_atom_site_aniso_U_33
_atom_site_aniso_U_23
_atom_site_aniso_U_13
_atom_site_aniso_U_12
Si1 0.0196(3) 0.0191(3) 0.0238(3) -0.00074(19) 0.0029(2) 0.00058(19)
N1 0.0214(8) 0.0228(8) 0.0238(8) 0.0004(6) 0.0069(6) 0.0002(6)
N2 0.0221(8) 0.0214(8) 0.0238(8) 0.0019(6) 0.0042(6) 0.0020(6)
C1 0.0275(10) 0.0287(10) 0.0283(10) -0.0016(8) 0.0111(8) -0.0064(8)
C2 0.0357(11) 0.0320(11) 0.0284(10) 0.0046(8) 0.0109(9) -0.0071(9)
C3 0.0333(11) 0.0252(9) 0.0236(9) 0.0033(8) 0.0057(8) -0.0016(8)
C4 0.0295(11) 0.0505(14) 0.0458(13) 0.0044(11) 0.0179(10) -0.0018(10)
C5 0.0429(13) 0.0349(12) 0.0380(12) 0.0136(10) 0.0063(10) 0.0048(10)
C6 0.0259(9) 0.0216(9) 0.0223(9) 0.0013(7) 0.0072(7) 0.0014(7)
C7 0.0317(11) 0.0299(11) 0.0476(13) -0.0077(10) 0.0112(10) -0.0027(9)
C8 0.0555(16) 0.0257(11) 0.0559(15) -0.0114(10) 0.0197(13) -0.0076(10)
C9 0.0633(16) 0.0247(11) 0.0514(15) -0.0002(10) 0.0272(13) 0.0122(11)
C10 0.0377(12) 0.0371(12) 0.0535(14) 0.0033(11) 0.0169(11) 0.0153(10)
C11 0.0288(10) 0.0299(11) 0.0388(12) -0.0021(9) 0.0067(9) 0.0018(9)
C12 0.0215(9) 0.0234(9) 0.0262(9) -0.0040(7) 0.0065(8) 0.0007(7)
C13 0.0324(11) 0.0271(10) 0.0346(11) -0.0004(9) -0.0005(9) 0.0019(9)
C14 0.0326(11) 0.0433(13) 0.0350(12) -0.0084(10) -0.0055(9) 0.0093(10)
C15 0.0278(11) 0.0517(15) 0.0443(13) -0.0232(11) 0.0065(10) -0.0110(10)
C16 0.0543(15) 0.0453(14) 0.0443(14) -0.0118(11) 0.0157(12) -0.0269(12)
C17 0.0432(13) 0.0321(11) 0.0294(11) -0.0017(9) 0.0084(10) -0.0113(9)

loop_
_atom_type_symbol
_atom_type_description
_atom_type_scat_dispersion_real
_atom_type_scat_dispersion_imag
_atom_type_scat_source
C C 0.0033 0.0016
;
International Tables for Crystallography
(Vol. C, Tables 4.2.6.8 and 6.1.1.4)
;
H H 0.0000 0.0000
;
International Tables for Crystallography
(Vol. C, Table 6.1.1.4)
;
N N 0.0061 0.0033
;
International Tables for Crystallography
(Vol. C, Tables 4.2.6.8 and 6.1.1.4)
;
Si Si 0.0817 0.0704
;
International Tables for Crystallography
(Vol. C, Tables 4.2.6.8 and 6.1.1.4)
;

loop_
_geom_angle_atom_site_label_1
_geom_angle_atom_site_label_2
_geom_angle_atom_site_label_3
_geom_angle
_geom_angle_site_symmetry_1
_geom_angle_site_symmetry_3
_geom_angle_publ_flag
C6 Si1 C12 110.95(8) . . ?
C6 Si1 N1 98.23(8) . . ?
C12 Si1 N1 97.26(8) . . ?
C6 Si1 N2 95.47(8) . 3_655 ?
C12 Si1 N2 99.44(8) . 3_655 ?
N1 Si1 N2 152.95(7) . 3_655 ?
C6 Si1 Si1 128.05(7) . 3_655 ?
C12 Si1 Si1 120.98(7) . 3_655 ?
N1 Si1 Si1 77.43(5) . 3_655 ?
N2 Si1 Si1 75.75(5) 3_655 3_655 ?
C1 N1 N2 108.29(15) . . ?
C1 N1 Si1 146.12(14) . . ?
N2 N1 Si1 104.30(11) . . ?
C3 N2 N1 108.00(15) . . ?
C3 N2 Si1 149.59(14) . 3_655 ?
N1 N2 Si1 102.11(11) . 3_655 ?
N1 C1 C2 108.63(18) . . ?
N1 C1 C4 121.55(19) . . ?
C2 C1 C4 129.82(19) . . ?
C1 C2 C3 106.07(18) . . ?
C1 C2 H2 127.0 . . ?
C3 C2 H2 127.0 . . ?
N2 C3 C2 109.00(18) . . ?
N2 C3 C5 122.48(19) . . ?
C2 C3 C5 128.52(19) . . ?
C1 C4 H4A 109.5 . . ?
C1 C4 H4B 109.5 . . ?
H4A C4 H4B 109.5 . . ?
C1 C4 H4C 109.5 . . ?
H4A C4 H4C 109.5 . . ?
H4B C4 H4C 109.5 . . ?
C3 C5 H5A 109.5 . . ?
C3 C5 H5B 109.5 . . ?
H5A C5 H5B 109.5 . . ?
C3 C5 H5C 109.5 . . ?
H5A C5 H5C 109.5 . . ?
H5B C5 H5C 109.5 . . ?
C7 C6 C11 116.85(18) . . ?
C7 C6 Si1 121.28(15) . . ?
C11 C6 Si1 121.85(15) . . ?
C8 C7 C6 121.8(2) . . ?
C8 C7 H7 119.1 . . ?
C6 C7 H7 119.1 . . ?
C9 C8 C7 120.1(2) . . ?
C9 C8 H8 119.9 . . ?
C7 C8 H8 119.9 . . ?
C10 C9 C8 119.5(2) . . ?
C10 C9 H9 120.2 . . ?
C8 C9 H9 120.2 . . ?
C9 C10 C11 120.3(2) . . ?
C9 C10 H10 119.9 . . ?
C11 C10 H10 119.9 . . ?
C10 C11 C6 121.5(2) . . ?
C10 C11 H11 119.3 . . ?
C6 C11 H11 119.3 . . ?
C13 C12 C17 116.66(18) . . ?
C13 C12 Si1 121.87(15) . . ?
C17 C12 Si1 121.47(15) . . ?
C14 C13 C12 121.8(2) . . ?
C14 C13 H13 119.1 . . ?
C12 C13 H13 119.1 . . ?
C15 C14 C13 120.3(2) . . ?
C15 C14 H14 119.8 . . ?
C13 C14 H14 119.8 . . ?
C14 C15 C16 119.2(2) . . ?
C14 C15 H15 120.4 . . ?
C16 C15 H15 120.4 . . ?
C15 C16 C17 120.5(2) . . ?
C15 C16 H16 119.8 . . ?
C17 C16 H16 119.8 . . ?
C16 C17 C12 121.4(2) . . ?
C16 C17 H17 119.3 . . ?
C12 C17 H17 119.3 . . ?

loop_
_geom_bond_atom_site_label_1
_geom_bond_atom_site_label_2
_geom_bond_distance
_geom_bond_site_symmetry_2
_geom_bond_publ_flag
Si1 C6 1.884(2) . ?
Si1 C12 1.8899(19) . ?
Si1 N1 1.9759(17) . ?
Si1 N2 2.0377(17) 3_655 ?
Si1 Si1 2.3073(11) 3_655 ?
N1 C1 1.346(2) . ?
N1 N2 1.382(2) . ?
N2 C3 1.340(2) . ?
C1 C2 1.387(3) . ?
C1 C4 1.494(3) . ?
C2 C3 1.390(3) . ?
C2 H2 0.9400 . ?
C3 C5 1.497(3) . ?
C4 H4A 0.9700 . ?
C4 H4B 0.9700 . ?
C4 H4C 0.9700 . ?
C5 H5A 0.9700 . ?
C5 H5B 0.9700 . ?
C5 H5C 0.9700 . ?
C6 C7 1.392(3) . ?
C6 C11 1.394(3) . ?
C7 C8 1.386(3) . ?
C7 H7 0.9400 . ?
C8 C9 1.376(4) . ?
C8 H8 0.9400 . ?
C9 C10 1.375(4) . ?
C9 H9 0.9400 . ?
C10 C11 1.389(3) . ?
C10 H10 0.9400 . ?
C11 H11 0.9400 . ?
C12 C13 1.391(3) . ?
C12 C17 1.400(3) . ?
C13 C14 1.389(3) . ?
C13 H13 0.9400 . ?
C14 C15 1.373(4) . ?
C14 H14 0.9400 . ?
C15 C16 1.379(4) . ?
C15 H15 0.9400 . ?
C16 C17 1.386(3) . ?
C16 H16 0.9400 . ?
C17 H17 0.9400 . ?

loop_
_geom_torsion_atom_site_label_1
_geom_torsion_atom_site_label_2
_geom_torsion_atom_site_label_3
_geom_torsion_atom_site_label_4
_geom_torsion
_geom_torsion_site_symmetry_1
_geom_torsion_site_symmetry_2
_geom_torsion_site_symmetry_3
_geom_torsion_site_symmetry_4
_geom_torsion_publ_flag
C1 N1 N2 C3 0.9(2) . . . . ?
Si1 N1 N2 C3 -169.71(13) . . . . ?
C1 N1 N2 Si1 176.52(12) . . . 3_655 ?
Si1 N1 N2 Si1 5.94(11) . . . 3_655 ?
N2 N1 C1 C2 -0.4(2) . . . . ?
Si1 N1 C1 C2 163.03(19) . . . . ?
N2 N1 C1 C4 -179.47(18) . . . . ?
Si1 N1 C1 C4 -16.0(4) . . . . ?
N1 C1 C2 C3 -0.1(2) . . . . ?
C4 C1 C2 C3 178.8(2) . . . . ?
N1 N2 C3 C2 -1.0(2) . . . . ?
Si1 N2 C3 C2 -172.5(2) 3_655 . . . ?
N1 N2 C3 C5 178.59(18) . . . . ?
Si1 N2 C3 C5 7.0(4) 3_655 . . . ?
C1 C2 C3 N2 0.7(2) . . . . ?
C1 C2 C3 C5 -178.8(2) . . . . ?
C12 Si1 C6 C7 -162.87(17) . . . . ?
N1 Si1 C6 C7 96.05(18) . . . . ?
N2 Si1 C6 C7 -60.57(18) 3_655 . . . ?
Si1 Si1 C6 C7 15.6(2) 3_655 . . . ?
C12 Si1 C6 C11 18.61(19) . . . . ?
N1 Si1 C6 C11 -82.47(17) . . . . ?
N2 Si1 C6 C11 120.92(17) 3_655 . . . ?
Si1 Si1 C6 C11 -162.91(14) 3_655 . . . ?
C11 C6 C7 C8 0.6(3) . . . . ?
Si1 C6 C7 C8 -177.94(19) . . . . ?
C6 C7 C8 C9 0.0(4) . . . . ?
C7 C8 C9 C10 -0.7(4) . . . . ?
C8 C9 C10 C11 0.6(4) . . . . ?
C9 C10 C11 C6 0.0(4) . . . . ?
C7 C6 C11 C10 -0.7(3) . . . . ?
Si1 C6 C11 C10 177.91(17) . . . . ?
C6 Si1 C12 C13 58.29(19) . . . . ?
N1 Si1 C12 C13 160.02(17) . . . . ?
N2 Si1 C12 C13 -41.34(18) 3_655 . . . ?
Si1 Si1 C12 C13 -120.32(16) 3_655 . . . ?
C6 Si1 C12 C17 -121.33(17) . . . . ?
N1 Si1 C12 C17 -19.60(18) . . . . ?
N2 Si1 C12 C17 139.04(17) 3_655 . . . ?
Si1 Si1 C12 C17 60.07(19) 3_655 . . . ?
C17 C12 C13 C14 2.4(3) . . . . ?
Si1 C12 C13 C14 -177.20(17) . . . . ?
C12 C13 C14 C15 -1.0(4) . . . . ?
C13 C14 C15 C16 -1.8(4) . . . . ?
C14 C15 C16 C17 3.0(4) . . . . ?
C15 C16 C17 C12 -1.5(4) . . . . ?
C13 C12 C17 C16 -1.2(3) . . . . ?
Si1 C12 C17 C16 178.42(19) . . . . ?
